data_7150836
loop_
_publ_author_name
'Flemming, Jonathan P.'
'Berry, Malcolm B.'
'Brown, John M.'

_publ_section_title
;
 Sequential ortho-lithiations; the sulfoxide group as a relay to enable
 meta-substitution
;
_journal_issue 7
_journal_name_full 'Organic &amp;  Biomolecular Chemistry'
_journal_page_first 1215
_journal_page_last 1221
_journal_paper_doi 10.1039/B716954j
_journal_volume 6
_journal_year 2008
_chemical_compound_source
;
synthesis as described
;
_chemical_formula_moiety ' C12 H16 O3 S1 '
_chemical_formula_sum 'C12 H16 O3 S'
_chemical_formula_weight 240.32
_chemical_name_systematic
;
?
;
_space_group_IT_number 14
_symmetry_cell_setting monoclinic
_symmetry_space_group_name_Hall '-P 2yn'
_symmetry_space_group_name_H-M 'P 1 21/n 1'
_atom_sites_solution_hydrogens geom
_atom_sites_solution_primary direct
_cell_angle_alpha 90
_cell_angle_beta 91.543(2)
_cell_angle_gamma 90
_cell_formula_units_Z 4
_cell_length_a 8.8092(5)
_cell_length_b 11.8522(7)
_cell_length_c 11.5256(7)
_cell_measurement_reflns_used 10760
_cell_measurement_temperature 150
_cell_measurement_theta_max 28
_cell_measurement_theta_min 5
_cell_volume 1202.93(12)
_computing_cell_refinement
;
KappaCCD software 'DENZO' (Otwinowski & Minor, 1996)
;
_computing_data_collection
;
KappaCCD software 'Collect' (Nonius, 2000)
;
_computing_data_reduction
;
KappaCCD software 'DENZO' (Otwinowski & Minor, 1996)
;
_computing_publication_material
;
CRYSTALS (Watkin et al, 2001)
;
_computing_structure_refinement
;
CRYSTALS (Watkin et al, 2001)
;
_computing_structure_solution 'SIR92 (Giacovazzo et al, 1992)'
_diffrn_ambient_temperature 150
_diffrn_measured_fraction_theta_full 0.993
_diffrn_measured_fraction_theta_max 0.993
_diffrn_measurement_device_type
;
Nonius KappaCCD
;
_diffrn_measurement_method \w
_diffrn_radiation_monochromator graphite
_diffrn_radiation_type 'Mo K\a'
_diffrn_radiation_wavelength 0.71073
_diffrn_reflns_av_R_equivalents 0.069
_diffrn_reflns_limit_h_max 11
_diffrn_reflns_limit_h_min -11
_diffrn_reflns_limit_k_max 15
_diffrn_reflns_limit_k_min -15
_diffrn_reflns_limit_l_max 14
_diffrn_reflns_limit_l_min -14
_diffrn_reflns_number 10760
_diffrn_reflns_theta_full 27.483
_diffrn_reflns_theta_max 27.438
_diffrn_reflns_theta_min 5.205
_diffrn_standards_decay_% 0.00
_diffrn_standards_interval_count 0
_diffrn_standards_interval_time 0
_diffrn_standards_number 0
_exptl_absorpt_coefficient_mu 0.259
_exptl_absorpt_correction_T_max 0.99
_exptl_absorpt_correction_T_min 0.93
_exptl_absorpt_correction_type multi-scan
_exptl_absorpt_process_details
;
Denzo/Scalepack (Otwinowski & Minor, 1996)
;
_exptl_crystal_colour ' colourless '
_exptl_crystal_density_diffrn 1.327
_exptl_crystal_description ' plate '
_exptl_crystal_F_000 512
_exptl_crystal_size_max 0.30
_exptl_crystal_size_mid 0.26
_exptl_crystal_size_min 0.03
_refine_diff_density_max 0.26
_refine_diff_density_min -0.32
_refine_ls_extinction_method None
_refine_ls_goodness_of_fit_ref 1.0871
_refine_ls_hydrogen_treatment noref
_refine_ls_matrix_type full
_refine_ls_number_parameters 145
_refine_ls_number_reflns 1673
_refine_ls_number_restraints 0
_refine_ls_R_factor_all 0.0859
_refine_ls_R_factor_gt 0.0419
_refine_ls_shift/su_max 0.002884
_refine_ls_structure_factor_coef F
_refine_ls_weighting_details
;
Method, part 1, Chebychev polynomial, (Watkin, 1994, Prince, 1982)
[weight] = 1.0/[A~0~*T~0~(x)+A~1~*T~1~(x) ... +A~n-1~]*T~n-1~(x)]
where A~i~ are the Chebychev coefficients listed below and x= Fcalc/Fmax
Method = Robust Weighting (Prince, 1982)
W = [weight] * [1-(deltaF/6*sigmaF)^2^]^2^
A~i~ are:
1.81 0.498 1.49
;
_refine_ls_weighting_scheme calc
_refine_ls_wR_factor_all 0.0673
_refine_ls_wR_factor_gt 0.0478
_refine_ls_wR_factor_ref 0.0478
_reflns_limit_h_max 11
_reflns_limit_h_min -11
_reflns_limit_k_max 15
_reflns_limit_k_min 0
_reflns_limit_l_max 14
_reflns_limit_l_min 0
_reflns_number_gt 1673
_reflns_number_total 2711
_reflns_threshold_expression I>3.00u(I)
_cod_data_source_file B716954j.txt
_cod_data_source_block Carc899
_cod_depositor_comments
;
The following automatic conversions were performed:
'_symmetry_cell_setting' value 'Monoclinic' changed to 'monoclinic'
according to '/home/saulius/struct/CIF-dictionaries/cif_core.dic'
dictionary named 'cif_core.dic' version 2.4.1 from 2010-06-29.

Automatic conversion script
Id: cif_fix_enum 1527 2010-12-29 10:47:43Z saulius 
;
_cod_original_sg_symbol_H-M 'P 1 21/n 1 '
_cod_original_formula_sum ' C12 H16 O3 S1 '
_cod_database_code 7150836

loop_
_symmetry_equiv_pos_as_xyz
x,y,z
-x,-y,-z
-x+1/2,y+1/2,-z+1/2
x+1/2,-y+1/2,z+1/2

loop_
_atom_site_label
_atom_site_type_symbol
_atom_site_fract_x
_atom_site_fract_y
_atom_site_fract_z
_atom_site_U_iso_or_equiv
_atom_site_occupancy
_atom_site_adp_type
_atom_site_refinement_flags_posn
_atom_site_refinement_flags_adp
_atom_site_refinement_flags_occupancy
_atom_site_refinement_disorder_assembly
_atom_site_refinement_disorder_group
_atom_site_attached_hydrogens
S1 S 0.31595(7) 0.37658(4) 0.23455(5) 0.0288 1.0000 Uani . . . . . .
O1 O 0.1622(2) 0.40886(16) 0.18470(15) 0.0425 1.0000 Uani . . . . . .
C1 C 0.4150(3) 0.51192(18) 0.26865(18) 0.0280 1.0000 Uani . . . . . .
C2 C 0.5605(3) 0.4875(2) 0.33862(19) 0.0321 1.0000 Uani . . . . . .
C3 C 0.4523(3) 0.5572(2) 0.1485(2) 0.0393 1.0000 Uani . . . . . .
C4 C 0.3109(3) 0.59206(19) 0.3319(2) 0.0337 1.0000 Uani . . . . . .
C5 C 0.2857(2) 0.32181(18) 0.37776(19) 0.0272 1.0000 Uani . . . . . .
C6 C 0.3973(2) 0.24820(18) 0.4228(2) 0.0288 1.0000 Uani . . . . . .
C7 C 0.3818(3) 0.19961(19) 0.5316(2) 0.0338 1.0000 Uani . . . . . .
C8 C 0.2522(3) 0.2206(2) 0.5928(2) 0.0379 1.0000 Uani . . . . . .
C9 C 0.1363(3) 0.2869(2) 0.5461(2) 0.0369 1.0000 Uani . . . . . .
C10 C 0.1517(3) 0.33810(19) 0.4379(2) 0.0320 1.0000 Uani . . . . . .
C11 C 0.0201(3) 0.4047(2) 0.3927(2) 0.0421 1.0000 Uani . . . . . .
O2 O -0.1078(3) 0.3779(2) 0.4134(3) 0.0836 1.0000 Uani . . . . . .
O3 O 0.51726(18) 0.22846(14) 0.35285(15) 0.0363 1.0000 Uani . . . . . .
C12 C 0.6241(3) 0.1428(2) 0.3882(3) 0.0512 1.0000 Uani . . . . . .
H21 H 0.6138 0.5601 0.3570 0.0383 1.0000 Uiso . . . . . .
H22 H 0.5349 0.4484 0.4124 0.0383 1.0000 Uiso . . . . . .
H23 H 0.6281 0.4381 0.2923 0.0383 1.0000 Uiso . . . . . .
H31 H 0.5065 0.6310 0.1568 0.0471 1.0000 Uiso . . . . . .
H32 H 0.5186 0.5020 0.1082 0.0471 1.0000 Uiso . . . . . .
H33 H 0.3560 0.5683 0.1018 0.0471 1.0000 Uiso . . . . . .
H41 H 0.3661 0.6641 0.3494 0.0403 1.0000 Uiso . . . . . .
H42 H 0.2791 0.5565 0.4061 0.0403 1.0000 Uiso . . . . . .
H43 H 0.2190 0.6083 0.2818 0.0403 1.0000 Uiso . . . . . .
H71 H 0.4636 0.1500 0.5651 0.0404 1.0000 Uiso . . . . . .
H81 H 0.2419 0.1875 0.6720 0.0454 1.0000 Uiso . . . . . .
H91 H 0.0411 0.2982 0.5901 0.0443 1.0000 Uiso . . . . . .
H111 H 0.0383 0.4731 0.3442 0.0504 1.0000 Uiso . . . . . .
H121 H 0.7055 0.1371 0.3297 0.0615 1.0000 Uiso . . . . . .
H122 H 0.6705 0.1630 0.4656 0.0615 1.0000 Uiso . . . . . .
H123 H 0.5705 0.0687 0.3939 0.0615 1.0000 Uiso . . . . . .

loop_
_atom_site_aniso_label
_atom_site_aniso_U_11
_atom_site_aniso_U_22
_atom_site_aniso_U_33
_atom_site_aniso_U_23
_atom_site_aniso_U_13
_atom_site_aniso_U_12
S1 0.0319(3) 0.0290(3) 0.0251(3) -0.0015(2) -0.00775(18) 0.0001(2)
O1 0.0384(9) 0.0446(10) 0.0432(10) 0.0017(8) -0.0224(8) -0.0006(8)
C1 0.0305(11) 0.0249(10) 0.0282(10) 0.0002(8) -0.0057(8) 0.0003(8)
C2 0.0304(11) 0.0329(11) 0.0325(11) -0.0004(9) -0.0057(9) -0.0019(9)
C3 0.0433(14) 0.0408(13) 0.0337(13) 0.0095(10) -0.0007(11) -0.0001(11)
C4 0.0373(13) 0.0291(10) 0.0345(12) -0.0023(9) -0.0033(10) 0.0014(9)
C5 0.0245(10) 0.0270(10) 0.0299(11) -0.0002(8) -0.0034(8) -0.0022(8)
C6 0.0270(11) 0.0279(10) 0.0314(11) 0.0008(8) -0.0025(9) -0.0028(8)
C7 0.0373(12) 0.0302(11) 0.0335(12) 0.0011(9) -0.0082(10) -0.0038(9)
C8 0.0481(14) 0.0359(12) 0.0294(12) -0.0007(9) -0.0025(10) -0.0122(11)
C9 0.0368(13) 0.0365(12) 0.0375(13) -0.0037(10) 0.0051(10) -0.0090(10)
C10 0.0273(11) 0.0316(11) 0.0370(12) -0.0067(9) -0.0017(9) -0.0034(9)
C11 0.0316(13) 0.0458(14) 0.0486(15) -0.0062(11) -0.0020(10) 0.0031(10)
O2 0.0322(11) 0.100(2) 0.119(2) 0.0275(17) 0.0048(12) 0.0092(13)
O3 0.0300(8) 0.0375(9) 0.0413(10) 0.0073(7) 0.0008(7) 0.0101(7)
C12 0.0413(15) 0.0557(17) 0.0567(16) 0.0108(14) 0.0020(12) 0.0239(13)

loop_
_atom_type_symbol
_atom_type_scat_dispersion_real
_atom_type_scat_dispersion_imag
_atom_type_scat_Cromer_Mann_a1
_atom_type_scat_Cromer_Mann_b1
_atom_type_scat_Cromer_Mann_a2
_atom_type_scat_Cromer_Mann_b2
_atom_type_scat_Cromer_Mann_a3
_atom_type_scat_Cromer_Mann_b3
_atom_type_scat_Cromer_Mann_a4
_atom_type_scat_Cromer_Mann_b4
_atom_type_scat_Cromer_Mann_c
_atom_type_scat_source
'C ' 0.0033 0.0016 2.3100 20.8439 1.0200 10.2075 1.5886 0.5687 0.8650 51.6512 0.2156 International_Tables_Vol_IV_Table_2.2B
'H ' 0.0000 0.0000 0.4930 10.5109 0.3229 26.1257 0.1402 3.1424 0.0408 57.7998 0.0030 International_Tables_Vol_IV_Table_2.2B
'O ' 0.0106 0.0060 3.0485 13.2771 2.2868 5.7011 1.5463 0.3239 0.8670 32.9089 0.2508 International_Tables_Vol_IV_Table_2.2B
'S ' 0.1246 0.1234 6.9053 1.4679 5.2034 22.2151 1.4379 0.2536 1.5863 56.1720 0.8669 International_Tables_Vol_IV_Table_2.2B

loop_
_geom_angle_atom_site_label_1
_geom_angle_site_symmetry_1
_geom_angle_atom_site_label_2
_geom_angle_site_symmetry_2
_geom_angle_atom_site_label_3
_geom_angle_site_symmetry_3
_geom_angle
_geom_angle_publ_flag
O1 . S1 . C1 . 105.84(10) yes
O1 . S1 . C5 . 106.71(11) yes
C1 . S1 . C5 . 101.37(10) yes
S1 . C1 . C2 . 109.31(15) yes
S1 . C1 . C3 . 102.82(15) yes
C2 . C1 . C3 . 110.4(2) yes
S1 . C1 . C4 . 110.75(16) yes
C2 . C1 . C4 . 111.99(18) yes
C3 . C1 . C4 . 111.23(19) yes
C1 . C2 . H21 . 109.466 no
C1 . C2 . H22 . 109.466 no
H21 . C2 . H22 . 109.476 no
C1 . C2 . H23 . 109.467 no
H21 . C2 . H23 . 109.476 no
H22 . C2 . H23 . 109.476 no
C1 . C3 . H31 . 109.467 no
C1 . C3 . H32 . 109.467 no
H31 . C3 . H32 . 109.475 no
C1 . C3 . H33 . 109.467 no
H31 . C3 . H33 . 109.476 no
H32 . C3 . H33 . 109.476 no
C1 . C4 . H41 . 109.467 no
C1 . C4 . H42 . 109.467 no
H41 . C4 . H42 . 109.476 no
C1 . C4 . H43 . 109.467 no
H41 . C4 . H43 . 109.476 no
H42 . C4 . H43 . 109.476 no
S1 . C5 . C6 . 116.34(17) yes
S1 . C5 . C10 . 123.53(17) yes
C6 . C5 . C10 . 119.7(2) yes
C5 . C6 . C7 . 120.4(2) yes
C5 . C6 . O3 . 115.7(2) yes
C7 . C6 . O3 . 123.9(2) yes
C6 . C7 . C8 . 119.3(2) yes
C6 . C7 . H71 . 120.350 no
C8 . C7 . H71 . 120.350 no
C7 . C8 . C9 . 120.9(2) yes
C7 . C8 . H81 . 119.532 no
C9 . C8 . H81 . 119.532 no
C8 . C9 . C10 . 120.3(2) yes
C8 . C9 . H91 . 119.844 no
C10 . C9 . H91 . 119.844 no
C5 . C10 . C9 . 119.1(2) yes
C5 . C10 . C11 . 124.2(2) yes
C9 . C10 . C11 . 116.7(2) yes
C10 . C11 . O2 . 121.2(3) yes
C10 . C11 . H111 . 119.408 no
O2 . C11 . H111 . 119.408 no
C6 . O3 . C12 . 117.7(2) yes
O3 . C12 . H121 . 109.467 no
O3 . C12 . H122 . 109.466 no
H121 . C12 . H122 . 109.476 no
O3 . C12 . H123 . 109.467 no
H121 . C12 . H123 . 109.476 no
H122 . C12 . H123 . 109.476 no

loop_
_geom_bond_atom_site_label_1
_geom_bond_site_symmetry_1
_geom_bond_atom_site_label_2
_geom_bond_site_symmetry_2
_geom_bond_distance
_geom_bond_publ_flag
S1 . O1 . 1.5059(17) yes
S1 . C1 . 1.863(2) yes
S1 . C5 . 1.800(2) yes
C1 . C2 . 1.524(3) yes
C1 . C3 . 1.530(3) yes
C1 . C4 . 1.520(3) yes
C2 . H21 . 1.000 no
C2 . H22 . 1.000 no
C2 . H23 . 1.000 no
C3 . H31 . 1.000 no
C3 . H32 . 1.000 no
C3 . H33 . 1.000 no
C4 . H41 . 1.000 no
C4 . H42 . 1.000 no
C4 . H43 . 1.000 no
C5 . C6 . 1.403(3) yes
C5 . C10 . 1.398(3) yes
C6 . C7 . 1.390(3) yes
C6 . O3 . 1.367(3) yes
C7 . C8 . 1.381(4) yes
C7 . H71 . 1.000 no
C8 . C9 . 1.386(4) yes
C8 . H81 . 1.000 no
C9 . C10 . 1.398(3) yes
C9 . H91 . 1.000 no
C10 . C11 . 1.485(3) yes
C11 . O2 . 1.201(4) yes
C11 . H111 . 1.000 no
O3 . C12 . 1.435(3) yes
C12 . H121 . 1.000 no
C12 . H122 . 1.000 no
C12 . H123 . 1.000 no

loop_
_cod_related_entry_id
_cod_related_entry_database
_cod_related_entry_code
1 ChemSpider 21118518
